data_1001053
loop_
_publ_author_name
'Massard, P'
'Bernier, J C'
'Michel, A'

_publ_section_title
;
Effet Jahn-Teller dans le Systeme Ta~2~ Cr O~6~ - Ta Cr O~4~
;
_journal_coden_ASTM JSSCBI
_journal_name_full 'Journal of Solid State Chemistry'
_journal_page_first 269
_journal_page_last 274
_journal_paper_doi 10.1016/0022-4596(72)90116-8
_journal_volume 4
_journal_year 1972
_chemical_formula_structural 'Ta2 Cr O6'
_chemical_formula_sum 'Cr O6 Ta2'
_chemical_name_systematic 'Ditantalum chromium(II) oxide'
_space_group_IT_number 14
_symmetry_cell_setting monoclinic
_symmetry_Int_Tables_number 14
_symmetry_space_group_name_Hall '-P 2ybc'
_symmetry_space_group_name_H-M 'P 1 21/c 1'
_cell_angle_alpha 90
_cell_angle_beta 90.95
_cell_angle_gamma 90
_cell_formula_units_Z 2
_cell_length_a 4.74
_cell_length_b 4.75
_cell_length_c 9.305
_cell_volume 209.5
_refine_ls_R_factor_all 0.055
_cod_original_sg_symbol_H-M 'P 1 21/n 1'
_cod_database_code 1001053

loop_
_symmetry_equiv_pos_as_xyz
x,y,z
-x,1/2+y,1/2-z
-x,-y,-z
x,1/2-y,1/2+z

loop_
_atom_site_label
_atom_site_type_symbol
_atom_site_symmetry_multiplicity
_atom_site_Wyckoff_symbol
_atom_site_fract_x
_atom_site_fract_y
_atom_site_fract_z
_atom_site_occupancy
_atom_site_attached_hydrogens
_atom_site_calc_flag
Cr1 Cr2+ 2 a 0. 0. 0. 1. 0 .
Ta1 Ta5+ 4 e 0. 0. 0.33333 1. 0 d
O1 O2- 4 e 0.288 0.288 0.325 1. 0 d
O2 O2- 4 e -0.288 -0.288 0.325 1. 0 d
O3 O2- 4 e 0.28 0.28 0. 1. 0 d

loop_
_atom_type_symbol
_atom_type_oxidation_number
Cr2+ 2.000
Ta5+ 5.000
O2- -2.000
